data_7220251
loop_
_publ_author_name
'Armaghan, Mahsa'
'Lu, Wei-Yu'
'Wu, Di'
'Wei, Yao'
'Yuan, Feng-Ling'
'Weng, Ng Seik'
'MOHHAMADPOUR AMINI, MOSTAFA'
'Zhang, Wen-Hua'
'Young, David James'
'Hor, Andy'
'Lang, Jian-Ping'

_publ_section_title
;
 Isolation of first row transition metal--carboxylate zwitterions
;
_journal_name_full 'RSC Adv.'
_journal_paper_doi 10.1039/C5RA05564D
_journal_year 2015
_chemical_formula_moiety 'C26 H24 N2 Ni O8'
_chemical_formula_sum 'C26 H24 N2 Ni O8'
_chemical_formula_weight 551.18
_space_group_IT_number 15
_symmetry_cell_setting monoclinic
_symmetry_space_group_name_Hall '-C 2yc'
_symmetry_space_group_name_H-M 'C 1 2/c 1'
_atom_sites_solution_hydrogens geom
_atom_sites_solution_primary direct
_atom_sites_solution_secondary difmap
_audit_creation_method SHELXL-97
_audit_update_record
;
2014-07-10 deposited with the CCDC.
2015-05-07 downloaded from the CCDC.
;
_cell_angle_alpha 90.00
_cell_angle_beta 107.482(4)
_cell_angle_gamma 90.00
_cell_formula_units_Z 4
_cell_length_a 24.917(4)
_cell_length_b 7.3870(11)
_cell_length_c 12.944(2)
_cell_measurement_reflns_used 679
_cell_measurement_temperature 173(2)
_cell_measurement_theta_max 20.39
_cell_measurement_theta_min 2.89
_cell_volume 2272.5(6)
_computing_cell_refinement 'ApexII (Bruker, 2011)'
_computing_data_collection 'ApexII (Bruker, 2011)'
_computing_data_reduction 'ApexII (Bruker, 2011)'
_computing_molecular_graphics 'SHELXL-97 (Sheldrick, 2008)'
_computing_publication_material 'publCIF (Westrip, 2010)'
_computing_structure_refinement 'SHELXL-97 (Sheldrick, 2008)'
_computing_structure_solution 'SHELXS-97 (Sheldrick, 2008)'
_diffrn_ambient_temperature 173(2)
_diffrn_measured_fraction_theta_full 0.997
_diffrn_measured_fraction_theta_max 0.997
_diffrn_measurement_device_type 'Bruker ApexII'
_diffrn_measurement_method 'phi and omega scans'
_diffrn_radiation_monochromator graphite
_diffrn_radiation_source 'fine-focus sealed tube'
_diffrn_radiation_type MoK\a
_diffrn_radiation_wavelength 0.71073
_diffrn_reflns_av_R_equivalents 0.1516
_diffrn_reflns_av_sigmaI/netI 0.1066
_diffrn_reflns_limit_h_max 28
_diffrn_reflns_limit_h_min -29
_diffrn_reflns_limit_k_max 8
_diffrn_reflns_limit_k_min -8
_diffrn_reflns_limit_l_max 15
_diffrn_reflns_limit_l_min -15
_diffrn_reflns_number 11008
_diffrn_reflns_theta_full 25.35
_diffrn_reflns_theta_max 25.35
_diffrn_reflns_theta_min 2.89
_diffrn_standards_decay_% 0
_diffrn_standards_interval_count 0
_diffrn_standards_interval_time 0
_diffrn_standards_number 0
_exptl_absorpt_coefficient_mu 0.912
_exptl_absorpt_correction_T_max 0.9909
_exptl_absorpt_correction_T_min 0.9644
_exptl_absorpt_correction_type multi-scan
_exptl_absorpt_process_details 'SADABS, (Sheldrick 2008)'
_exptl_crystal_colour colorless
_exptl_crystal_density_diffrn 1.611
_exptl_crystal_density_method 'not measured'
_exptl_crystal_description rod
_exptl_crystal_F_000 1144
_exptl_crystal_size_max 0.04
_exptl_crystal_size_mid 0.01
_exptl_crystal_size_min 0.01
_refine_diff_density_max 0.482
_refine_diff_density_min -0.446
_refine_diff_density_rms 0.092
_refine_ls_extinction_method none
_refine_ls_goodness_of_fit_ref 1.009
_refine_ls_hydrogen_treatment mixed
_refine_ls_matrix_type full
_refine_ls_number_parameters 178
_refine_ls_number_reflns 2071
_refine_ls_number_restraints 3
_refine_ls_restrained_S_all 1.009
_refine_ls_R_factor_all 0.1210
_refine_ls_R_factor_gt 0.0563
_refine_ls_shift/su_max 0.000
_refine_ls_shift/su_mean 0.000
_refine_ls_structure_factor_coef Fsqd
_refine_ls_weighting_details 'calc w=1/[\s^2^(Fo^2^)+(0.0526P)^2^+0.0000P] where P=(Fo^2^+2Fc^2^)/3'
_refine_ls_weighting_scheme calc
_refine_ls_wR_factor_gt 0.1062
_refine_ls_wR_factor_ref 0.1290
_reflns_number_gt 1239
_reflns_number_total 2071
_reflns_threshold_expression >2sigma(I)
_cod_data_source_file c5ra05564d2.cif
_cod_data_source_block 16
_cod_original_cell_volume 2272.6(6)
_cod_original_sg_symbol_H-M C2/c
_cod_database_code 7220251

loop_
_symmetry_equiv_pos_as_xyz
'x, y, z'
'-x, y, -z+1/2'
'x+1/2, y+1/2, z'
'-x+1/2, y+1/2, -z+1/2'
'-x, -y, -z'
'x, -y, z-1/2'
'-x+1/2, -y+1/2, -z'
'x+1/2, -y+1/2, z-1/2'

loop_
_atom_site_label
_atom_site_type_symbol
_atom_site_fract_x
_atom_site_fract_y
_atom_site_fract_z
_atom_site_U_iso_or_equiv
_atom_site_adp_type
_atom_site_occupancy
_atom_site_symmetry_multiplicity
_atom_site_calc_flag
_atom_site_refinement_flags
Ni1 Ni 0.5000 0.18189(14) 0.2500 0.0256(3) Uani 1 2 d S
O1W O 0.5000 0.4553(9) 0.2500 0.085(2) Uani 1 2 d SD
H1W H 0.515(3) 0.512(8) 0.208(5) 0.102 Uiso 1 1 d D
O1 O 0.48671(13) 0.1841(6) 0.0845(3) 0.0446(10) Uani 1 1 d D
H1O H 0.4588(16) 0.244(6) 0.044(4) 0.054 Uiso 1 1 d D
O2 O 0.94382(12) 0.1796(5) 0.3398(2) 0.0320(8) Uani 1 1 d .
O2W O 0.5000 -0.0920(9) 0.2500 0.079(2) Uani 1 2 d SD
H2W H 0.486(3) -0.165(7) 0.286(5) 0.095 Uiso 1 1 d D
O3 O 0.89072(14) 0.2200(6) 0.4480(3) 0.0493(12) Uani 1 1 d .
N1 N 0.58081(15) 0.1734(5) 0.2420(3) 0.0250(9) Uani 1 1 d .
C1 C 0.53447(19) 0.2321(7) 0.0523(4) 0.0321(13) Uani 1 1 d .
H1A H 0.5328 0.3623 0.0336 0.038 Uiso 1 1 calc R
H1B H 0.5347 0.1618 -0.0126 0.038 Uiso 1 1 calc R
C2 C 0.58738(18) 0.1937(7) 0.1431(4) 0.0244(11) Uani 1 1 d .
C3 C 0.63875(18) 0.1818(7) 0.1259(4) 0.0285(11) Uani 1 1 d .
H3 H 0.6415 0.1990 0.0549 0.034 Uiso 1 1 calc R
C4 C 0.68679(18) 0.1454(6) 0.2099(4) 0.0248(12) Uani 1 1 d .
C5 C 0.6798(2) 0.1210(7) 0.3118(4) 0.0315(13) Uani 1 1 d .
H5 H 0.7114 0.0939 0.3725 0.038 Uiso 1 1 calc R
C6 C 0.6273(2) 0.1364(7) 0.3242(4) 0.0351(14) Uani 1 1 d .
H6 H 0.6235 0.1201 0.3945 0.042 Uiso 1 1 calc R
C7 C 0.74314(19) 0.1270(6) 0.1944(4) 0.0251(12) Uani 1 1 d .
C8 C 0.7486(2) 0.0742(7) 0.0944(4) 0.0337(13) Uani 1 1 d .
H8 H 0.7159 0.0500 0.0356 0.040 Uiso 1 1 calc R
C9 C 0.80121(19) 0.0567(8) 0.0802(4) 0.0342(13) Uani 1 1 d .
H9 H 0.8043 0.0192 0.0120 0.041 Uiso 1 1 calc R
C10 C 0.8490(2) 0.0930(7) 0.1636(4) 0.0298(12) Uani 1 1 d .
H10 H 0.8849 0.0811 0.1529 0.036 Uiso 1 1 calc R
C11 C 0.84474(19) 0.1473(6) 0.2641(4) 0.0255(12) Uani 1 1 d .
C12 C 0.79202(18) 0.1635(7) 0.2781(3) 0.0239(11) Uani 1 1 d .
H12 H 0.7891 0.2005 0.3466 0.029 Uiso 1 1 calc R
C13 C 0.89653(19) 0.1863(7) 0.3574(4) 0.0278(11) Uani 1 1 d .

loop_
_atom_site_aniso_label
_atom_site_aniso_U_11
_atom_site_aniso_U_22
_atom_site_aniso_U_33
_atom_site_aniso_U_23
_atom_site_aniso_U_13
_atom_site_aniso_U_12
Ni1 0.0136(5) 0.0375(6) 0.0274(5) 0.000 0.0088(4) 0.000
O1W 0.095(5) 0.032(4) 0.177(8) 0.000 0.112(5) 0.000
O1 0.0119(18) 0.089(3) 0.032(2) 0.015(2) 0.0052(16) 0.003(2)
O2 0.0126(16) 0.050(2) 0.0352(19) -0.0008(19) 0.0102(15) -0.0018(17)
O2W 0.112(6) 0.039(4) 0.135(7) 0.000 0.108(5) 0.000
O3 0.0208(19) 0.102(4) 0.027(2) -0.015(2) 0.0087(17) -0.002(2)
N1 0.016(2) 0.032(2) 0.026(2) -0.001(2) 0.0043(18) 0.004(2)
C1 0.018(3) 0.051(4) 0.027(3) 0.003(2) 0.007(2) 0.002(2)
C2 0.016(2) 0.031(3) 0.024(3) 0.000(3) 0.003(2) -0.003(2)
C3 0.020(2) 0.044(3) 0.022(2) 0.006(3) 0.008(2) 0.003(3)
C4 0.012(2) 0.034(3) 0.027(3) -0.003(2) 0.004(2) -0.002(2)
C5 0.018(3) 0.053(4) 0.023(3) 0.003(2) 0.004(2) 0.001(2)
C6 0.017(3) 0.061(4) 0.028(3) 0.006(3) 0.008(2) 0.009(3)
C7 0.019(3) 0.032(3) 0.027(3) -0.001(2) 0.010(2) 0.000(2)
C8 0.019(3) 0.055(4) 0.026(3) -0.004(3) 0.005(2) -0.001(3)
C9 0.024(3) 0.058(4) 0.023(3) -0.005(3) 0.009(2) 0.000(3)
C10 0.019(3) 0.046(3) 0.027(3) 0.000(2) 0.011(2) -0.001(2)
C11 0.016(2) 0.033(3) 0.024(3) 0.001(2) 0.002(2) -0.003(2)
C12 0.017(2) 0.036(3) 0.020(2) -0.001(2) 0.006(2) -0.003(2)
C13 0.021(3) 0.032(3) 0.031(3) -0.001(3) 0.008(2) -0.001(3)

loop_
_atom_type_symbol
_atom_type_description
_atom_type_scat_dispersion_real
_atom_type_scat_dispersion_imag
_atom_type_scat_source
C C 0.0033 0.0016 'International Tables Vol C Tables 4.2.6.8 and 6.1.1.4'
H H 0.0000 0.0000 'International Tables Vol C Tables 4.2.6.8 and 6.1.1.4'
N N 0.0061 0.0033 'International Tables Vol C Tables 4.2.6.8 and 6.1.1.4'
O O 0.0106 0.0060 'International Tables Vol C Tables 4.2.6.8 and 6.1.1.4'
Ni Ni 0.3393 1.1124 'International Tables Vol C Tables 4.2.6.8 and 6.1.1.4'

loop_
_geom_angle_atom_site_label_1
_geom_angle_atom_site_label_2
_geom_angle_atom_site_label_3
_geom_angle
_geom_angle_site_symmetry_1
_geom_angle_site_symmetry_3
O1W Ni1 O2W 180.000(1) . .
O1W Ni1 N1 91.75(12) . 2_655
O2W Ni1 N1 88.25(12) . 2_655
O1W Ni1 N1 91.75(12) . .
O2W Ni1 N1 88.25(12) . .
N1 Ni1 N1 176.5(2) 2_655 .
O1W Ni1 O1 89.54(14) . 2_655
O2W Ni1 O1 90.46(14) . 2_655
N1 Ni1 O1 78.55(13) 2_655 2_655
N1 Ni1 O1 101.48(13) . 2_655
O1W Ni1 O1 89.54(14) . .
O2W Ni1 O1 90.46(14) . .
N1 Ni1 O1 101.48(13) 2_655 .
N1 Ni1 O1 78.55(13) . .
O1 Ni1 O1 179.1(3) 2_655 .
Ni1 O1W H1W 119(5) . .
C1 O1 Ni1 114.7(3) . .
C1 O1 H1O 107(4) . .
Ni1 O1 H1O 119(4) . .
Ni1 O2W H2W 130(5) . .
C6 N1 C2 116.9(4) . .
C6 N1 Ni1 126.3(3) . .
C2 N1 Ni1 116.5(3) . .
O1 C1 C2 109.8(4) . .
O1 C1 H1A 109.7 . .
C2 C1 H1A 109.7 . .
O1 C1 H1B 109.7 . .
C2 C1 H1B 109.7 . .
H1A C1 H1B 108.2 . .
N1 C2 C3 122.4(4) . .
N1 C2 C1 115.8(4) . .
C3 C2 C1 121.9(4) . .
C2 C3 C4 121.1(4) . .
C2 C3 H3 119.4 . .
C4 C3 H3 119.4 . .
C3 C4 C5 116.5(4) . .
C3 C4 C7 122.9(4) . .
C5 C4 C7 120.6(4) . .
C6 C5 C4 119.6(5) . .
C6 C5 H5 120.2 . .
C4 C5 H5 120.2 . .
N1 C6 C5 123.4(4) . .
N1 C6 H6 118.3 . .
C5 C6 H6 118.3 . .
C12 C7 C8 118.0(4) . .
C12 C7 C4 121.3(4) . .
C8 C7 C4 120.7(4) . .
C9 C8 C7 120.6(5) . .
C9 C8 H8 119.7 . .
C7 C8 H8 119.7 . .
C10 C9 C8 120.7(4) . .
C10 C9 H9 119.7 . .
C8 C9 H9 119.7 . .
C9 C10 C11 119.9(4) . .
C9 C10 H10 120.1 . .
C11 C10 H10 120.1 . .
C12 C11 C10 119.2(4) . .
C12 C11 C13 119.8(4) . .
C10 C11 C13 121.0(4) . .
C11 C12 C7 121.6(4) . .
C11 C12 H12 119.2 . .
C7 C12 H12 119.2 . .
O3 C13 O2 123.6(4) . .
O3 C13 C11 118.5(4) . .
O2 C13 C11 117.9(4) . .

loop_
_geom_bond_atom_site_label_1
_geom_bond_atom_site_label_2
_geom_bond_distance
_geom_bond_site_symmetry_2
Ni1 O1W 2.020(6) .
Ni1 O2W 2.023(7) .
Ni1 N1 2.048(3) 2_655
Ni1 N1 2.048(3) .
Ni1 O1 2.067(3) 2_655
Ni1 O1 2.068(3) .
O1W H1W 0.87(2) .
O1 C1 1.419(5) .
O1 H1O 0.85(2) .
O2 C13 1.267(5) .
O2W H2W 0.84(2) .
O3 C13 1.249(5) .
N1 C6 1.345(6) .
N1 C2 1.346(5) .
C1 C2 1.506(6) .
C1 H1A 0.9900 .
C1 H1B 0.9900 .
C2 C3 1.366(6) .
C3 C4 1.380(6) .
C3 H3 0.9500 .
C4 C5 1.393(6) .
C4 C7 1.483(6) .
C5 C6 1.371(6) .
C5 H5 0.9500 .
C6 H6 0.9500 .
C7 C12 1.392(6) .
C7 C8 1.397(6) .
C8 C9 1.384(6) .
C8 H8 0.9500 .
C9 C10 1.372(6) .
C9 H9 0.9500 .
C10 C11 1.396(6) .
C10 H10 0.9500 .
C11 C12 1.384(6) .
C11 C13 1.507(6) .
C12 H12 0.9500 .

loop_
_geom_hbond_atom_site_label_D
_geom_hbond_atom_site_label_H
_geom_hbond_atom_site_label_A
_geom_hbond_distance_DH
_geom_hbond_distance_HA
_geom_hbond_distance_DA
_geom_hbond_angle_DHA
_geom_hbond_site_symmetry_A
O1W H1W O2 0.87(2) 1.82(3) 2.652(5) 160(7) 4_655
O1 H1O O3 0.85(2) 1.80(3) 2.609(5) 157(5) 8_455
O1 H1O O2 0.85(2) 2.62(5) 3.186(5) 125(4) 8_455
O2W H2W O2 0.84(2) 1.84(3) 2.671(5) 168(7) 3_445

loop_
_geom_torsion_atom_site_label_1
_geom_torsion_atom_site_label_2
_geom_torsion_atom_site_label_3
_geom_torsion_atom_site_label_4
_geom_torsion
_geom_torsion_site_symmetry_1
O1W Ni1 O1 C1 74.3(3) .
O2W Ni1 O1 C1 -105.7(3) .
N1 Ni1 O1 C1 165.9(3) 2_655
N1 Ni1 O1 C1 -17.6(4) .
O1 Ni1 O1 C1 74.3(4) 2_655
O1W Ni1 N1 C6 103.3(4) .
O2W Ni1 N1 C6 -76.7(4) .
N1 Ni1 N1 C6 -76.7(4) 2_655
O1 Ni1 N1 C6 13.4(4) 2_655
O1 Ni1 N1 C6 -167.5(4) .
O1W Ni1 N1 C2 -82.0(3) .
O2W Ni1 N1 C2 98.0(3) .
N1 Ni1 N1 C2 98.0(3) 2_655
O1 Ni1 N1 C2 -171.9(4) 2_655
O1 Ni1 N1 C2 7.2(4) .
Ni1 O1 C1 C2 23.8(5) .
C6 N1 C2 C3 -1.5(7) .
Ni1 N1 C2 C3 -176.7(4) .
C6 N1 C2 C1 179.1(4) .
Ni1 N1 C2 C1 3.8(6) .
O1 C1 C2 N1 -18.0(6) .
O1 C1 C2 C3 162.6(5) .
N1 C2 C3 C4 1.0(8) .
C1 C2 C3 C4 -179.6(4) .
C2 C3 C4 C5 0.3(8) .
C2 C3 C4 C7 178.5(5) .
C3 C4 C5 C6 -0.9(7) .
C7 C4 C5 C6 -179.2(5) .
C2 N1 C6 C5 0.8(7) .
Ni1 N1 C6 C5 175.5(4) .
C4 C5 C6 N1 0.4(8) .
C3 C4 C7 C12 153.5(5) .
C5 C4 C7 C12 -28.3(7) .
C3 C4 C7 C8 -25.7(7) .
C5 C4 C7 C8 152.4(5) .
C12 C7 C8 C9 0.9(7) .
C4 C7 C8 C9 -179.9(5) .
C7 C8 C9 C10 -0.8(8) .
C8 C9 C10 C11 0.3(8) .
C9 C10 C11 C12 0.1(8) .
C9 C10 C11 C13 179.4(5) .
C10 C11 C12 C7 0.0(7) .
C13 C11 C12 C7 -179.3(4) .
C8 C7 C12 C11 -0.5(7) .
C4 C7 C12 C11 -179.7(4) .
C12 C11 C13 O3 5.1(7) .
C10 C11 C13 O3 -174.2(5) .
C12 C11 C13 O2 -176.2(5) .
C10 C11 C13 O2 4.5(7) .
